data_2221588
loop_
_publ_author_name
'Wang, Yao'
'Wan, Rong'
'Han, Feng'
'Wang, Peng'
'Wang, Bin'

_publ_section_title
;
 5-(4-Pyridyl)-1,3,4-thiadiazol-2-amine
;
_journal_coeditor_code BH2224
_journal_issue 5
_journal_name_full 'Acta Crystallographica Section E'
_journal_page_first o1099
_journal_paper_doi 10.1107/S1600536809014470
_journal_volume 65
_journal_year 2009
_chemical_formula_iupac 'C7 H6 N4 S'
_chemical_formula_moiety 'C7 H6 N4 S'
_chemical_formula_sum 'C7 H6 N4 S'
_chemical_formula_weight 178.22
_chemical_melting_point 543
_chemical_name_systematic
;
5-(4-Pyridyl)-1,3,4-thiadiazol-2-amine
;
_space_group_IT_number 14
_symmetry_cell_setting monoclinic
_symmetry_space_group_name_Hall '-P 2ybc'
_symmetry_space_group_name_H-M 'P 1 21/c 1'
_atom_sites_solution_hydrogens geom
_atom_sites_solution_primary direct
_atom_sites_solution_secondary difmap
_audit_creation_method SHELXL-97
_cell_angle_alpha 90.00
_cell_angle_beta 106.52(3)
_cell_angle_gamma 90.00
_cell_formula_units_Z 8
_cell_length_a 14.794(3)
_cell_length_b 10.686(2)
_cell_length_c 10.477(2)
_cell_measurement_reflns_used 25
_cell_measurement_temperature 293(2)
_cell_measurement_theta_max 12
_cell_measurement_theta_min 9
_cell_volume 1587.9(6)
_computing_cell_refinement 'CAD-4 EXPRESS (Enraf--Nonius, 1989)'
_computing_data_collection 'CAD-4 EXPRESS (Enraf--Nonius, 1989)'
_computing_data_reduction 'XCAD4 (Harms & Wocadlo,1995)'
_computing_molecular_graphics 'SHELXTL (Sheldrick, 2008)'
_computing_publication_material 'SHELXL97 (Sheldrick, 2008)'
_computing_structure_refinement 'SHELXL97 (Sheldrick, 2008)'
_computing_structure_solution 'SHELXS97 (Sheldrick, 2008)'
_diffrn_ambient_temperature 293(2)
_diffrn_measured_fraction_theta_full 0.971
_diffrn_measured_fraction_theta_max 0.971
_diffrn_measurement_device_type 'Enraf--Nonius CAD-4'
_diffrn_measurement_method \w/2\q
_diffrn_radiation_monochromator graphite
_diffrn_radiation_source 'fine-focus sealed tube'
_diffrn_radiation_type MoK\a
_diffrn_radiation_wavelength 0.71073
_diffrn_reflns_av_R_equivalents 0.0421
_diffrn_reflns_av_sigmaI/netI 0.0928
_diffrn_reflns_limit_h_max 17
_diffrn_reflns_limit_h_min -18
_diffrn_reflns_limit_k_max 0
_diffrn_reflns_limit_k_min -13
_diffrn_reflns_limit_l_max 12
_diffrn_reflns_limit_l_min 0
_diffrn_reflns_number 3203
_diffrn_reflns_theta_full 25.98
_diffrn_reflns_theta_max 25.98
_diffrn_reflns_theta_min 1.44
_diffrn_standards_decay_% 1
_diffrn_standards_interval_count 200
_diffrn_standards_interval_time 2
_diffrn_standards_number 3
_exptl_absorpt_coefficient_mu 0.350
_exptl_absorpt_correction_T_max 0.9658
_exptl_absorpt_correction_T_min 0.9333
_exptl_absorpt_correction_type psi-scan
_exptl_absorpt_process_details '(North <i>et al.</i>,  1968)'
_exptl_crystal_colour colorless
_exptl_crystal_density_diffrn 1.491
_exptl_crystal_density_method 'not measured'
_exptl_crystal_description block
_exptl_crystal_F_000 736
_exptl_crystal_size_max 0.20
_exptl_crystal_size_mid 0.10
_exptl_crystal_size_min 0.10
_refine_diff_density_max 0.242
_refine_diff_density_min -0.308
_refine_ls_extinction_method none
_refine_ls_goodness_of_fit_ref 1.003
_refine_ls_hydrogen_treatment constr
_refine_ls_matrix_type full
_refine_ls_number_constraints 0
_refine_ls_number_parameters 217
_refine_ls_number_reflns 3023
_refine_ls_number_restraints 43
_refine_ls_restrained_S_all 0.999
_refine_ls_R_factor_all 0.1460
_refine_ls_R_factor_gt 0.0668
_refine_ls_shift/su_max 0.000
_refine_ls_shift/su_mean 0.000
_refine_ls_structure_factor_coef Fsqd
_refine_ls_weighting_details 'calc w=1/[\s^2^(Fo^2^)+(0.0435P)^2^] where P=(Fo^2^+2Fc^2^)/3'
_refine_ls_weighting_scheme calc
_refine_ls_wR_factor_gt 0.1183
_refine_ls_wR_factor_ref 0.1424
_reflns_number_gt 1516
_reflns_number_total 3023
_reflns_threshold_expression I>2\s(I)
_cod_data_source_file bh2224.cif
_cod_data_source_block I
_cod_original_cell_volume 1587.9(5)
_cod_original_sg_symbol_H-M 'P 21/c'
_cod_database_code 2221588
_cod_database_fobs_code 2221588

loop_
_symmetry_equiv_pos_as_xyz
'x, y, z'
'-x, y+1/2, -z+1/2'
'-x, -y, -z'
'x, -y-1/2, z-1/2'

loop_
_atom_site_type_symbol
_atom_site_label
_atom_site_fract_x
_atom_site_fract_y
_atom_site_fract_z
_atom_site_U_iso_or_equiv
_atom_site_adp_type
_atom_site_calc_flag
_atom_site_refinement_flags
_atom_site_occupancy
_atom_site_disorder_assembly
_atom_site_disorder_group
S SA 0.08251(8) 0.54450(10) 0.19829(12) 0.0483(4) Uani d . 1 . .
N N1A 0.3034(3) 0.3300(4) -0.0749(4) 0.0551(11) Uani d . 1 . .
N N2A 0.0328(3) 0.3203(3) 0.1338(4) 0.0513(10) Uani d . 1 . .
N N3A -0.0258(2) 0.3605(3) 0.2081(4) 0.0509(10) Uani d . 1 . .
N N4A -0.0553(2) 0.5382(3) 0.3223(3) 0.0548(11) Uani d . 1 . .
H H4A -0.0999 0.5013 0.3454 0.066 Uiso calc R 1 . .
H H4B -0.0408 0.6143 0.3462 0.066 Uiso calc R 1 . .
C C1A 0.2262(3) 0.2621(5) -0.0932(4) 0.0604(14) Uani d . 1 . .
H H1B 0.2192 0.1944 -0.1510 0.073 Uiso calc R 1 . .
C C2A 0.3105(3) 0.4259(5) 0.0056(5) 0.0601(14) Uani d . 1 . .
H H2B 0.3635 0.4769 0.0204 0.072 Uiso calc R 1 . .
C C3A 0.2430(3) 0.4551(4) 0.0697(4) 0.0485(12) Uani d . 1 . .
H H3B 0.2515 0.5243 0.1256 0.058 Uiso calc R 1 . .
C C4A 0.1643(3) 0.3827(4) 0.0511(4) 0.0393(11) Uani d . 1 . .
C C5A 0.1561(3) 0.2820(4) -0.0357(4) 0.0549(13) Uani d . 1 . .
H H5A 0.1038 0.2296 -0.0538 0.066 Uiso calc R 1 . .
C C6A 0.0928(3) 0.4040(4) 0.1217(4) 0.0413(11) Uani d . 1 . .
C C7A -0.0070(3) 0.4754(4) 0.2470(4) 0.0396(11) Uani d . 1 . .
S SB 0.43176(9) 0.68957(10) -0.17070(12) 0.0505(4) Uani d . 1 . .
N N1B 0.2053(3) 0.9156(4) 0.0901(4) 0.0573(11) Uani d . 1 . .
N N2B 0.4342(3) 0.9258(3) -0.1864(4) 0.0518(11) Uani d . 1 . .
N N3B 0.4926(2) 0.8856(3) -0.2569(4) 0.0489(10) Uani d . 1 . .
N N4B 0.5574(2) 0.7052(3) -0.3157(3) 0.0456(10) Uani d U 1 . .
H H8A 0.5907 0.7475 -0.3556 0.055 Uiso calc R 1 . .
H H8B 0.5607 0.6249 -0.3136 0.055 Uiso calc R 1 . .
C C1B 0.1980(3) 0.8094(5) 0.0207(5) 0.0562(13) Uani d . 1 . .
H H8C 0.1499 0.7540 0.0226 0.067 Uiso calc R 1 . .
C C2B 0.2762(3) 0.9914(4) 0.0858(4) 0.0577(13) Uani d . 1 . .
H H9A 0.2837 1.0650 0.1352 0.069 Uiso calc R 1 . .
C C3B 0.3375(3) 0.9687(4) 0.0150(4) 0.0507(12) Uani d U 1 . .
H H10A 0.3841 1.0269 0.0141 0.061 Uiso calc R 1 . .
C C4B 0.3308(3) 0.8588(4) -0.0563(4) 0.0362(10) Uani d U 1 . .
C C5B 0.2573(3) 0.7782(4) -0.0528(4) 0.0506(12) Uani d U 1 . .
H H12A 0.2489 0.7035 -0.1003 0.061 Uiso calc R 1 . .
C C6B 0.3977(3) 0.8349(4) -0.1355(4) 0.0389(10) Uani d U 1 . .
C C7B 0.4998(3) 0.7650(4) -0.2563(4) 0.0380(10) Uani d U 1 . .

loop_
_atom_site_aniso_label
_atom_site_aniso_U_11
_atom_site_aniso_U_22
_atom_site_aniso_U_33
_atom_site_aniso_U_12
_atom_site_aniso_U_13
_atom_site_aniso_U_23
SA 0.0477(7) 0.0469(7) 0.0499(8) -0.0047(6) 0.0134(6) -0.0041(6)
N1A 0.054(3) 0.071(3) 0.041(2) 0.013(2) 0.015(2) -0.002(2)
N2A 0.045(2) 0.057(2) 0.047(2) -0.001(2) 0.005(2) -0.003(2)
N3A 0.046(2) 0.049(2) 0.056(3) -0.0055(19) 0.012(2) 0.003(2)
N4A 0.058(3) 0.065(3) 0.050(3) -0.012(2) 0.028(2) 0.000(2)
C1A 0.054(3) 0.080(4) 0.043(3) -0.004(3) 0.006(3) -0.024(3)
C2A 0.043(3) 0.067(4) 0.071(4) 0.004(3) 0.018(3) 0.011(3)
C3A 0.046(3) 0.052(3) 0.046(3) -0.003(2) 0.011(2) -0.004(2)
C4A 0.029(2) 0.050(3) 0.031(3) 0.003(2) -0.006(2) 0.006(2)
C5A 0.041(3) 0.076(4) 0.041(3) -0.001(3) 0.001(2) -0.014(3)
C6A 0.036(3) 0.048(3) 0.037(3) -0.004(2) 0.004(2) 0.007(2)
C7A 0.035(2) 0.046(3) 0.032(2) 0.009(2) 0.002(2) 0.012(2)
SB 0.0587(8) 0.0404(6) 0.0564(8) 0.0000(6) 0.0229(7) 0.0013(6)
N1B 0.048(3) 0.069(3) 0.055(3) 0.010(2) 0.015(2) 0.007(2)
N2B 0.056(3) 0.038(2) 0.065(3) 0.0007(19) 0.022(2) 0.003(2)
N3B 0.049(2) 0.045(2) 0.055(3) 0.0003(19) 0.019(2) -0.004(2)
N4B 0.063(2) 0.036(2) 0.047(2) 0.0107(18) 0.031(2) 0.0063(18)
C1B 0.039(3) 0.069(3) 0.060(3) -0.009(3) 0.013(3) 0.007(3)
C2B 0.063(3) 0.058(3) 0.057(3) -0.006(3) 0.025(3) -0.004(3)
C3B 0.046(3) 0.055(3) 0.053(3) -0.008(2) 0.017(2) -0.007(2)
C4B 0.031(2) 0.039(2) 0.034(2) 0.0008(19) 0.002(2) -0.001(2)
C5B 0.047(3) 0.046(3) 0.059(3) -0.002(2) 0.016(2) 0.001(2)
C6B 0.035(2) 0.042(2) 0.034(2) -0.001(2) 0.001(2) 0.001(2)
C7B 0.033(2) 0.037(2) 0.036(2) 0.002(2) -0.003(2) 0.005(2)

loop_
_atom_type_symbol
_atom_type_description
_atom_type_scat_dispersion_real
_atom_type_scat_dispersion_imag
_atom_type_scat_source
C C 0.0033 0.0016 'International Tables Vol C Tables 4.2.6.8 and 6.1.1.4'
H H 0.0000 0.0000 'International Tables Vol C Tables 4.2.6.8 and 6.1.1.4'
N N 0.0061 0.0033 'International Tables Vol C Tables 4.2.6.8 and 6.1.1.4'
S S 0.1246 0.1234 'International Tables Vol C Tables 4.2.6.8 and 6.1.1.4'

loop_
_geom_angle_atom_site_label_1
_geom_angle_atom_site_label_2
_geom_angle_atom_site_label_3
_geom_angle_site_symmetry_1
_geom_angle_site_symmetry_3
_geom_angle
_geom_angle_publ_flag
C7A SA C6A . . 86.7(2) ?
C2A N1A C1A . . 115.6(4) ?
C6A N2A N3A . . 113.4(4) ?
C7A N3A N2A . . 110.9(3) ?
C7A N4A H4A . . 120.0 ?
C7A N4A H4B . . 120.0 ?
H4A N4A H4B . . 120.0 ?
N1A C1A C5A . . 126.0(5) ?
N1A C1A H1B . . 117.0 ?
C5A C1A H1B . . 117.0 ?
N1A C2A C3A . . 123.2(5) ?
N1A C2A H2B . . 118.4 ?
C3A C2A H2B . . 118.4 ?
C4A C3A C2A . . 120.4(4) ?
C4A C3A H3B . . 119.8 ?
C2A C3A H3B . . 119.8 ?
C3A C4A C5A . . 116.3(4) ?
C3A C4A C6A . . 123.2(4) ?
C5A C4A C6A . . 120.5(4) ?
C1A C5A C4A . . 118.5(5) ?
C1A C5A H5A . . 120.8 ?
C4A C5A H5A . . 120.8 ?
N2A C6A C4A . . 123.7(4) ?
N2A C6A SA . . 113.7(3) ?
C4A C6A SA . . 122.6(3) ?
N3A C7A N4A . . 122.7(4) ?
N3A C7A SA . . 115.3(3) ?
N4A C7A SA . . 121.9(3) ?
C6B SB C7B . . 86.5(2) ?
C1B N1B C2B . . 116.1(4) ?
C6B N2B N3B . . 113.0(3) ?
C7B N3B N2B . . 112.2(4) ?
C7B N4B H8A . . 120.0 ?
C7B N4B H8B . . 120.0 ?
H8A N4B H8B . . 120.0 ?
N1B C1B C5B . . 123.4(4) ?
N1B C1B H8C . . 118.3 ?
C5B C1B H8C . . 118.3 ?
N1B C2B C3B . . 124.5(5) ?
N1B C2B H9A . . 117.7 ?
C3B C2B H9A . . 117.7 ?
C2B C3B C4B . . 119.7(4) ?
C2B C3B H10A . . 120.2 ?
C4B C3B H10A . . 120.2 ?
C3B C4B C5B . . 116.6(4) ?
C3B C4B C6B . . 119.5(4) ?
C5B C4B C6B . . 123.9(4) ?
C1B C5B C4B . . 119.7(4) ?
C1B C5B H12A . . 120.2 ?
C4B C5B H12A . . 120.2 ?
N2B C6B C4B . . 121.5(4) ?
N2B C6B SB . . 114.2(3) ?
C4B C6B SB . . 124.3(3) ?
N3B C7B N4B . . 122.1(4) ?
N3B C7B SB . . 114.1(3) ?
N4B C7B SB . . 123.8(3) ?

loop_
_geom_bond_atom_site_label_1
_geom_bond_atom_site_label_2
_geom_bond_site_symmetry_2
_geom_bond_distance
_geom_bond_publ_flag
SA C7A . 1.716(4) ?
SA C6A . 1.729(4) ?
N1A C2A . 1.312(5) ?
N1A C1A . 1.320(5) ?
N2A C6A . 1.292(5) ?
N2A N3A . 1.387(4) ?
N3A C7A . 1.298(5) ?
N4A C7A . 1.380(5) ?
N4A H4A . 0.8600 ?
N4A H4B . 0.8600 ?
C1A C5A . 1.356(6) ?
C1A H1B . 0.9300 ?
C2A C3A . 1.389(6) ?
C2A H2B . 0.9300 ?
C3A C4A . 1.365(5) ?
C3A H3B . 0.9300 ?
C4A C5A . 1.392(5) ?
C4A C6A . 1.470(5) ?
C5A H5A . 0.9300 ?
SB C6B . 1.705(4) ?
SB C7B . 1.726(4) ?
N1B C1B . 1.335(5) ?
N1B C2B . 1.336(5) ?
N2B C6B . 1.298(5) ?
N2B N3B . 1.356(4) ?
N3B C7B . 1.293(5) ?
N4B C7B . 1.349(4) ?
N4B H8A . 0.8600 ?
N4B H8B . 0.8600 ?
C1B C5B . 1.363(6) ?
C1B H8C . 0.9300 ?
C2B C3B . 1.347(5) ?
C2B H9A . 0.9300 ?
C3B C4B . 1.380(5) ?
C3B H10A . 0.9300 ?
C4B C5B . 1.396(5) ?
C4B C6B . 1.483(5) ?
C5B H12A . 0.9300 ?

loop_
_geom_hbond_atom_site_label_D
_geom_hbond_atom_site_label_H
_geom_hbond_atom_site_label_A
_geom_hbond_site_symmetry_A
_geom_hbond_distance_DH
_geom_hbond_distance_HA
_geom_hbond_distance_DA
_geom_hbond_angle_DHA
_geom_hbond_publ_flag
C3A H3B SA . 0.9300 2.8200 3.191(5) 105 no
N4A H4A N1B 2_545 0.8600 2.0800 2.940(5) 177 yes
N4A H4B N2A 2_555 0.8600 2.2100 3.053(5) 166 yes
N4B H8A N1A 2_654 0.8600 2.1000 2.945(5) 168 yes
N4B H8B N2B 2_644 0.8600 2.1300 2.988(5) 178 yes

loop_
_geom_torsion_atom_site_label_1
_geom_torsion_atom_site_label_2
_geom_torsion_atom_site_label_3
_geom_torsion_atom_site_label_4
_geom_torsion_site_symmetry_1
_geom_torsion_site_symmetry_2
_geom_torsion_site_symmetry_3
_geom_torsion_site_symmetry_4
_geom_torsion
_geom_torsion_publ_flag
C6A N2A N3A C7A . . . . 0.9(5) ?
C2A N1A C1A C5A . . . . -1.0(7) ?
C1A N1A C2A C3A . . . . 0.8(7) ?
N1A C2A C3A C4A . . . . 0.1(7) ?
C2A C3A C4A C5A . . . . -1.0(6) ?
C2A C3A C4A C6A . . . . 176.4(4) ?
N1A C1A C5A C4A . . . . 0.1(8) ?
C3A C4A C5A C1A . . . . 0.9(6) ?
C6A C4A C5A C1A . . . . -176.6(4) ?
N3A N2A C6A C4A . . . . 178.1(4) ?
N3A N2A C6A SA . . . . -1.2(5) ?
C3A C4A C6A N2A . . . . -160.7(4) ?
C5A C4A C6A N2A . . . . 16.7(6) ?
C3A C4A C6A SA . . . . 18.5(6) ?
C5A C4A C6A SA . . . . -164.1(3) ?
C7A SA C6A N2A . . . . 0.9(3) ?
C7A SA C6A C4A . . . . -178.4(4) ?
N2A N3A C7A N4A . . . . 179.9(4) ?
N2A N3A C7A SA . . . . -0.2(5) ?
C6A SA C7A N3A . . . . -0.4(3) ?
C6A SA C7A N4A . . . . 179.6(4) ?
C6B N2B N3B C7B . . . . -0.7(6) ?
C2B N1B C1B C5B . . . . -0.9(7) ?
C1B N1B C2B C3B . . . . 1.6(7) ?
N1B C2B C3B C4B . . . . -2.1(8) ?
C2B C3B C4B C5B . . . . 1.7(6) ?
C2B C3B C4B C6B . . . . 179.3(4) ?
N1B C1B C5B C4B . . . . 0.7(7) ?
C3B C4B C5B C1B . . . . -1.1(6) ?
C6B C4B C5B C1B . . . . -178.6(4) ?
N3B N2B C6B C4B . . . . -179.1(4) ?
N3B N2B C6B SB . . . . -0.4(5) ?
C3B C4B C6B N2B . . . . -29.4(6) ?
C5B C4B C6B N2B . . . . 147.9(4) ?
C3B C4B C6B SB . . . . 152.0(3) ?
C5B C4B C6B SB . . . . -30.7(6) ?
C7B SB C6B N2B . . . . 1.0(3) ?
C7B SB C6B C4B . . . . 179.7(4) ?
N2B N3B C7B N4B . . . . -177.2(4) ?
N2B N3B C7B SB . . . . 1.5(5) ?
C6B SB C7B N3B . . . . -1.4(3) ?
C6B SB C7B N4B . . . . 177.3(4) ?
